data_4109632
loop_
_publ_author_name
'Ru-Qiang Zou'
'Hiroaki Sakurai'
'Song Han'
'Rui-Qin Zhong'
'Qiang Xu'

_publ_section_title
;
 Probing the Lewis Acid Sites and CO Catalytic Oxidation Activity of the
 Porous Metal-Organic Polymer [Cu(5-methylisophthalate)]
;
_journal_name_full 'Journal of the American Chemical Society'
_journal_page_first 8402
_journal_page_last 8403
_journal_paper_doi 10.1021/ja071662s
_journal_volume 129
_journal_year 2007
_chemical_formula_sum 'C9 H12 Cu O7'
_chemical_formula_weight 295.73
_chemical_name_systematic
; 
 ? 
;
_space_group_IT_number 129
_symmetry_cell_setting tetragonal
_symmetry_space_group_name_Hall '-P 4a 2a'
_symmetry_space_group_name_H-M 'P 4/n m m :2'
_atom_sites_solution_hydrogens geom
_atom_sites_solution_primary direct
_atom_sites_solution_secondary difmap
_audit_creation_method SHELXL-97
_cell_angle_alpha 90.00
_cell_angle_beta 90.00
_cell_angle_gamma 90.00
_cell_formula_units_Z 8
_cell_length_a 19.0403(7)
_cell_length_b 19.0403(7)
_cell_length_c 6.8527(4)
_cell_measurement_temperature 293(2)
_cell_volume 2484.33(19)
_computing_structure_refinement 'SHELXL-97 (Sheldrick, 1997)'
_computing_structure_solution 'SHELXS-97 (Sheldrick, 1990)'
_diffrn_ambient_temperature 293(2)
_diffrn_measured_fraction_theta_full 0.959
_diffrn_measured_fraction_theta_max 0.959
_diffrn_radiation_monochromator graphite
_diffrn_radiation_source 'fine-focus sealed tube'
_diffrn_radiation_type MoK\a
_diffrn_radiation_wavelength 0.71069
_diffrn_reflns_av_R_equivalents 0.0377
_diffrn_reflns_av_sigmaI/netI 0.0216
_diffrn_reflns_limit_h_max 24
_diffrn_reflns_limit_h_min -22
_diffrn_reflns_limit_k_max 24
_diffrn_reflns_limit_k_min -25
_diffrn_reflns_limit_l_max 7
_diffrn_reflns_limit_l_min -8
_diffrn_reflns_number 14246
_diffrn_reflns_theta_full 28.19
_diffrn_reflns_theta_max 28.19
_diffrn_reflns_theta_min 2.14
_exptl_absorpt_coefficient_mu 1.777
_exptl_absorpt_correction_T_max 0.9653
_exptl_absorpt_correction_T_min 0.7176
_exptl_crystal_density_diffrn 1.581
_exptl_crystal_F_000 1208
_exptl_crystal_size_max 0.20
_exptl_crystal_size_mid 0.04
_exptl_crystal_size_min 0.02
_refine_diff_density_max 1.371
_refine_diff_density_min -0.950
_refine_diff_density_rms 0.120
_refine_ls_extinction_method none
_refine_ls_goodness_of_fit_ref 1.084
_refine_ls_hydrogen_treatment mixed
_refine_ls_matrix_type full
_refine_ls_number_parameters 88
_refine_ls_number_reflns 1618
_refine_ls_number_restraints 13
_refine_ls_restrained_S_all 1.478
_refine_ls_R_factor_all 0.0611
_refine_ls_R_factor_gt 0.0517
_refine_ls_shift/su_max 0.000
_refine_ls_shift/su_mean 0.000
_refine_ls_structure_factor_coef Fsqd
_refine_ls_weighting_details 'calc w=1/[\s^2^(Fo^2^)+(0.0707P)^2^+10.5594P] where P=(Fo^2^+2Fc^2^)/3'
_refine_ls_weighting_scheme calc
_refine_ls_wR_factor_gt 0.1387
_refine_ls_wR_factor_ref 0.1470
_reflns_number_gt 1373
_reflns_number_total 1618
_reflns_threshold_expression >2sigma(I)
_cod_data_source_file ja071662ssi20070519_051903.cif
_cod_data_source_block 1
_cod_original_sg_symbol_H-M 'P 4/n m m'
_cod_database_code 4109632

loop_
_symmetry_equiv_pos_as_xyz
'x, y, z'
'-y+1/2, x, z'
'-x+1/2, -y+1/2, z'
'y, -x+1/2, z'
'x+1/2, -y, -z'
'y+1/2, x+1/2, -z'
'-x, y+1/2, -z'
'-y, -x, -z'
'-x, -y, -z'
'y-1/2, -x, -z'
'x-1/2, y-1/2, -z'
'-y, x-1/2, -z'
'-x-1/2, y, z'
'-y-1/2, -x-1/2, z'
'x, -y-1/2, z'
'y, x, z'

loop_
_atom_site_label
_atom_site_type_symbol
_atom_site_fract_x
_atom_site_fract_y
_atom_site_fract_z
_atom_site_U_iso_or_equiv
_atom_site_adp_type
_atom_site_occupancy
_atom_site_symmetry_multiplicity
_atom_site_calc_flag
_atom_site_refinement_flags
Cu1 Cu 0.46866(3) 0.03134(3) 0.35421(11) 0.0152(3) Uani 1 2 d S
C1 C 0.7500 0.0094(4) 0.3315(10) 0.0216(13) Uani 1 2 d S
H1 H 0.7500 -0.0110 0.4548 0.026 Uiso 1 2 calc SR
C2 C 0.6871(2) 0.0248(3) 0.2388(7) 0.0208(10) Uani 1 1 d .
C3 C 0.6871(3) 0.0549(3) 0.0527(7) 0.0241(10) Uani 1 1 d .
H3 H 0.6447 0.0642 -0.0093 0.029 Uiso 1 1 calc R
C4 C 0.7500 0.0710(4) -0.0412(10) 0.0251(15) Uani 1 2 d S
C5 C 0.7500 0.1075(5) -0.2364(11) 0.038(2) Uani 1 2 d S
H5A H 0.7916 0.0940 -0.3082 0.045 Uiso 1 1 d R
H5B H 0.7500 0.1578 -0.2153 0.045 Uiso 1 2 d SR
C6 C 0.6182(3) 0.0131(3) 0.3389(7) 0.0198(9) Uani 1 1 d .
O1 O 0.5651(2) 0.0356(3) 0.2569(6) 0.0448(12) Uani 1 1 d .
O2 O 0.6184(2) -0.0171(3) 0.5001(7) 0.0517(14) Uani 1 1 d .
O1W O 0.42709(19) 0.07291(19) 0.0919(7) 0.0269(11) Uani 1 2 d S
H1WA H 0.3970 0.1030 0.1069 0.032 Uiso 1 2 d SR
H1WB H 0.4344 0.0656 -0.0242 0.032 Uiso 1 2 d SR
O2W O 0.1735(5) 0.1735(5) 1.023(2) 0.143(2) Uani 1 2 d SU
H2W H 0.1388 0.1897 0.9704 0.171 Uiso 1 1 d R
O3W O 0.1737(4) 0.1737(4) 0.5657(17) 0.105(2) Uani 1 2 d SDU
H3W H 0.1483 0.1993 0.4994 0.126 Uiso 1 1 d RD

loop_
_atom_site_aniso_label
_atom_site_aniso_U_11
_atom_site_aniso_U_22
_atom_site_aniso_U_33
_atom_site_aniso_U_23
_atom_site_aniso_U_13
_atom_site_aniso_U_12
Cu1 0.0164(3) 0.0164(3) 0.0129(4) 0.0002(2) -0.0002(2) 0.0011(3)
C1 0.020(3) 0.028(3) 0.017(3) 0.001(3) 0.000 0.000
C2 0.017(2) 0.027(2) 0.018(2) 0.0022(19) 0.0016(17) -0.0002(18)
C3 0.021(2) 0.033(3) 0.018(2) 0.004(2) -0.0019(18) 0.001(2)
C4 0.022(3) 0.033(4) 0.020(3) 0.006(3) 0.000 0.000
C5 0.036(4) 0.058(6) 0.019(4) 0.012(4) 0.000 0.000
C6 0.019(2) 0.022(2) 0.018(2) -0.0006(18) -0.0004(17) -0.0021(18)
O1 0.0167(18) 0.082(3) 0.035(2) 0.030(2) 0.0025(16) 0.0037(19)
O2 0.0201(19) 0.099(4) 0.036(2) 0.039(3) 0.0083(17) 0.013(2)
O1W 0.0330(17) 0.0330(17) 0.015(2) 0.0039(14) -0.0039(14) 0.007(2)
O2W 0.142(2) 0.142(2) 0.144(3) 0.0003(10) 0.0003(10) -0.0012(14)
O3W 0.105(2) 0.105(2) 0.106(3) 0.0000(10) 0.0000(10) -0.0020(14)

loop_
_atom_type_symbol
_atom_type_description
_atom_type_scat_dispersion_real
_atom_type_scat_dispersion_imag
_atom_type_scat_source
C C 0.0033 0.0016 'International Tables Vol C Tables 4.2.6.8 and 6.1.1.4'
H H 0.0000 0.0000 'International Tables Vol C Tables 4.2.6.8 and 6.1.1.4'
Cu Cu 0.3201 1.2651 'International Tables Vol C Tables 4.2.6.8 and 6.1.1.4'
O O 0.0106 0.0060 'International Tables Vol C Tables 4.2.6.8 and 6.1.1.4'

loop_
_geom_angle_atom_site_label_1
_geom_angle_atom_site_label_2
_geom_angle_atom_site_label_3
_geom_angle
_geom_angle_site_symmetry_1
_geom_angle_site_symmetry_3
O2 Cu1 O2 88.6(4) 9_656 6_546
O2 Cu1 O1 90.5(2) 9_656 14_665
O2 Cu1 O1 167.60(17) 6_546 14_665
O2 Cu1 O1 167.60(17) 9_656 .
O2 Cu1 O1 90.5(2) 6_546 .
O1 Cu1 O1 87.8(3) 14_665 .
O2 Cu1 O1W 99.71(16) 9_656 .
O2 Cu1 O1W 99.71(16) 6_546 .
O1 Cu1 O1W 92.64(16) 14_665 .
O1 Cu1 O1W 92.64(16) . .
O2 Cu1 Cu1 86.18(12) 9_656 9_656
O2 Cu1 Cu1 86.18(12) 6_546 9_656
O1 Cu1 Cu1 81.43(12) 14_665 9_656
O1 Cu1 Cu1 81.43(12) . 9_656
O1W Cu1 Cu1 171.72(15) . 9_656
C2 C1 C2 119.5(6) 13_755 .
C2 C1 H1 120.3 13_755 .
C2 C1 H1 120.3 . .
C1 C2 C3 120.2(5) . .
C1 C2 C6 121.0(4) . .
C3 C2 C6 118.7(4) . .
C4 C3 C2 120.8(5) . .
C4 C3 H3 119.6 . .
C2 C3 H3 119.6 . .
C3 C4 C3 118.5(6) 13_755 .
C3 C4 C5 120.8(3) 13_755 .
C3 C4 C5 120.8(3) . .
C4 C5 H5A 109.1 . .
C4 C5 H5B 108.9 . .
H5A C5 H5B 109.9 . .
O1 C6 O2 124.6(5) . .
O1 C6 C2 117.2(4) . .
O2 C6 C2 118.2(4) . .
C6 O1 Cu1 126.8(3) . .
C6 O2 Cu1 121.0(4) . 9_656
Cu1 O1W H1WA 114.7 . .
Cu1 O1W H1WB 134.2 . .
H1WA O1W H1WB 111.1 . .

loop_
_geom_bond_atom_site_label_1
_geom_bond_atom_site_label_2
_geom_bond_distance
_geom_bond_site_symmetry_2
Cu1 O2 1.954(4) 9_656
Cu1 O2 1.954(4) 6_546
Cu1 O1 1.956(4) 14_665
Cu1 O1 1.956(4) .
Cu1 O1W 2.118(5) .
Cu1 Cu1 2.6157(15) 9_656
C1 C2 1.388(6) 13_755
C1 C2 1.388(6) .
C1 H1 0.9300 .
C2 C3 1.398(7) .
C2 C6 1.497(6) .
C3 C4 1.393(6) .
C3 H3 0.9300 .
C4 C3 1.393(6) 13_755
C4 C5 1.508(10) .
C5 H5A 0.9675 .
C5 H5B 0.9673 .
C6 O1 1.232(6) .
C6 O2 1.245(6) .
O2 Cu1 1.954(4) 9_656
O1W H1WA 0.8179 .
O1W H1WB 0.8197 .
O2W H2W 0.8125 .
O3W H3W 0.8237 .

loop_
_geom_torsion_atom_site_label_1
_geom_torsion_atom_site_label_2
_geom_torsion_atom_site_label_3
_geom_torsion_atom_site_label_4
_geom_torsion
_geom_torsion_site_symmetry_1
_geom_torsion_site_symmetry_4
C2 C1 C2 C3 0.7(10) 13_755 .
C2 C1 C2 C6 -176.2(4) 13_755 .
C1 C2 C3 C4 -1.2(9) . .
C6 C2 C3 C4 175.8(5) . .
C2 C3 C4 C3 1.6(11) . 13_755
C2 C3 C4 C5 -176.1(6) . .
C1 C2 C6 O1 171.7(6) . .
C3 C2 C6 O1 -5.3(7) . .
C1 C2 C6 O2 -6.8(8) . .
C3 C2 C6 O2 176.2(5) . .
O2 C6 O1 Cu1 0.6(9) . .
C2 C6 O1 Cu1 -177.8(4) . .
O2 Cu1 O1 C6 0.3(15) 9_656 .
O2 Cu1 O1 C6 85.9(5) 6_546 .
O1 Cu1 O1 C6 -81.8(6) 14_665 .
O1W Cu1 O1 C6 -174.4(5) . .
Cu1 Cu1 O1 C6 -0.2(5) 9_656 .
O1 C6 O2 Cu1 -0.7(9) . 9_656
C2 C6 O2 Cu1 177.6(4) . 9_656
